data_4134433
loop_
_publ_author_name
'Li, Tian-Yi'
'Muthiah Ravinson, Daniel Sylvinson'
'Haiges, Ralf'
'Djurovich, Peter I.'
'Thompson, Mark E.'

_publ_section_title
;
 Enhancement of the Luminescent Efficiency in
 Carbene-Au<sup>(I)</sup>-Aryl Complexes by the Restriction of
 Renner-Teller Distortion and Bond Rotation.
;
_journal_issue 13
_journal_name_full 'Journal of the American Chemical Society'
_journal_page_first 6158
_journal_page_last 6172
_journal_paper_doi 10.1021/jacs.9b13755
_journal_volume 142
_journal_year 2020
_chemical_formula_sum 'C40 H56 Au N3 O'
_chemical_formula_weight 791.84
_space_group_crystal_system monoclinic
_space_group_IT_number 14
_space_group_name_Hall '-P 2yn'
_space_group_name_H-M_alt 'P 1 21/n 1'
_atom_sites_solution_hydrogens geom
_audit_creation_method SHELXL-2014/7
_cell_angle_alpha 90
_cell_angle_beta 99.930(3)
_cell_angle_gamma 90
_cell_formula_units_Z 4
_cell_length_a 13.025(2)
_cell_length_b 17.695(3)
_cell_length_c 17.750(3)
_cell_measurement_reflns_used 9925
_cell_measurement_temperature 100(2)
_cell_measurement_theta_max 30.08
_cell_measurement_theta_min 2.58
_cell_volume 4029.7(11)
_computing_cell_refinement 'Bruker SAINT'
_computing_data_collection 'Bruker APEX2'
_computing_data_reduction 'Bruker SAINT'
_computing_molecular_graphics 'Bruker SHELXTL'
_computing_publication_material 'Bruker SHELXTL'
_computing_structure_refinement 'SHELXL-2014/7 (Sheldrick, 2014)'
_computing_structure_solution 'SHELXS-97 (Sheldrick 2008)'
_diffrn_ambient_temperature 100(2)
_diffrn_measured_fraction_theta_full 1.000
_diffrn_measured_fraction_theta_max 1.000
_diffrn_measurement_device_type 'Bruker APEX-II CCD'
_diffrn_measurement_method '\f and \w scans'
_diffrn_radiation_type MoK\a
_diffrn_radiation_wavelength 0.71073
_diffrn_reflns_av_R_equivalents 0.0367
_diffrn_reflns_av_unetI/netI 0.0183
_diffrn_reflns_Laue_measured_fraction_full 1.000
_diffrn_reflns_Laue_measured_fraction_max 1.000
_diffrn_reflns_limit_h_max 16
_diffrn_reflns_limit_h_min -16
_diffrn_reflns_limit_k_max 21
_diffrn_reflns_limit_k_min -21
_diffrn_reflns_limit_l_max 21
_diffrn_reflns_limit_l_min -21
_diffrn_reflns_number 74742
_diffrn_reflns_point_group_measured_fraction_full 1.000
_diffrn_reflns_point_group_measured_fraction_max 1.000
_diffrn_reflns_theta_full 25.242
_diffrn_reflns_theta_max 25.999
_diffrn_reflns_theta_min 1.637
_exptl_absorpt_coefficient_mu 3.681
_exptl_absorpt_correction_T_max 0.863
_exptl_absorpt_correction_T_min 0.838
_exptl_absorpt_correction_type multi-scan
_exptl_crystal_colour yellow
_exptl_crystal_density_diffrn 1.305
_exptl_crystal_description block
_exptl_crystal_F_000 1616
_exptl_crystal_size_max 0.060
_exptl_crystal_size_mid 0.040
_exptl_crystal_size_min 0.040
_refine_diff_density_max 1.641
_refine_diff_density_min -0.504
_refine_diff_density_rms 0.072
_refine_ls_extinction_method none
_refine_ls_goodness_of_fit_ref 1.041
_refine_ls_hydrogen_treatment constr
_refine_ls_matrix_type full
_refine_ls_number_parameters 420
_refine_ls_number_reflns 7902
_refine_ls_number_restraints 0
_refine_ls_restrained_S_all 1.041
_refine_ls_R_factor_all 0.0259
_refine_ls_R_factor_gt 0.0189
_refine_ls_shift/su_max 0.006
_refine_ls_shift/su_mean 0.000
_refine_ls_structure_factor_coef Fsqd
_refine_ls_weighting_details 'w=1/[\s^2^(Fo^2^)+(0.0263P)^2^+2.3494P] where P=(Fo^2^+2Fc^2^)/3'
_refine_ls_weighting_scheme calc
_refine_ls_wR_factor_gt 0.0457
_refine_ls_wR_factor_ref 0.0478
_reflns_Friedel_coverage 0.000
_reflns_number_gt 6870
_reflns_number_total 7902
_reflns_threshold_expression 'I > 2\s(I)'
_cod_data_source_file ja9b13755_si_008.cif
_cod_data_source_block mo_Au27_0m_c
_cod_depositor_comments 'Adding full bibliography for 4134433--4134440.cif.'
_cod_original_cell_volume 4029.7(12)
_cod_original_sg_symbol_H-M 'P 21/n'
_cod_database_code 4134433
_shelx_shelxl_version_number 2014/7
_shelx_space_group_comment
;
The symmetry employed for this shelxl refinement is uniquely defined
by the following loop, which should always be used as a source of
symmetry information in preference to the above space-group names.
They are only intended as comments.
;
_shelx_estimated_absorpt_t_min 0.809
_shelx_estimated_absorpt_t_max 0.867

loop_
_space_group_symop_operation_xyz
'x, y, z'
'-x+1/2, y+1/2, -z+1/2'
'-x, -y, -z'
'x-1/2, -y-1/2, z-1/2'

loop_
_atom_site_label
_atom_site_type_symbol
_atom_site_fract_x
_atom_site_fract_y
_atom_site_fract_z
_atom_site_U_iso_or_equiv
_atom_site_adp_type
_atom_site_occupancy
_atom_site_site_symmetry_order
_atom_site_calc_flag
_atom_site_refinement_flags_posn
_atom_site_refinement_flags_adp
_atom_site_refinement_flags_occupancy
_atom_site_disorder_assembly
_atom_site_disorder_group
Au1 Au 0.66070(2) 0.65537(2) 0.45885(2) 0.01670(4) Uani 1 1 d . . . . .
O1 O 0.63493(18) 0.66299(12) 0.16063(11) 0.0420(5) Uani 1 1 d . . . . .
N1 N 0.84533(16) 0.53190(12) 0.78887(11) 0.0244(4) Uani 1 1 d . . . . .
C1 C 0.8687(3) 0.45133(16) 0.79253(15) 0.0398(7) Uani 1 1 d . . . . .
H1A H 0.8046 0.4226 0.7755 0.060 Uiso 1 1 calc R U . . .
H1B H 0.8979 0.4373 0.8453 0.060 Uiso 1 1 calc R U . . .
H1C H 0.9194 0.4398 0.7593 0.060 Uiso 1 1 calc R U . . .
N2 N 0.63225(16) 0.66633(10) 0.28785(11) 0.0186(4) Uani 1 1 d . . . . .
C2 C 0.7958(2) 0.55672(16) 0.85191(14) 0.0332(6) Uani 1 1 d . . . . .
H2A H 0.7989 0.6120 0.8555 0.050 Uiso 1 1 calc R U . . .
H2B H 0.8324 0.5347 0.8997 0.050 Uiso 1 1 calc R U . . .
H2C H 0.7229 0.5403 0.8431 0.050 Uiso 1 1 calc R U . . .
N3 N 0.52506(15) 0.74656(11) 0.34100(11) 0.0197(4) Uani 1 1 d . . . . .
C3 C 0.80407(18) 0.56116(13) 0.71532(13) 0.0198(5) Uani 1 1 d . . . . .
C4 C 0.83670(18) 0.53222(14) 0.65033(13) 0.0201(5) Uani 1 1 d . . . . .
H4 H 0.8860 0.4922 0.6558 0.024 Uiso 1 1 calc R U . . .
C5 C 0.79899(18) 0.56042(13) 0.57784(13) 0.0182(5) Uani 1 1 d . . . . .
C6 C 0.72478(17) 0.61940(13) 0.56610(13) 0.0177(5) Uani 1 1 d . . . . .
C8 C 0.73308(18) 0.62089(14) 0.70516(13) 0.0204(5) Uani 1 1 d . . . . .
H8 H 0.7105 0.6425 0.7485 0.024 Uiso 1 1 calc R U . . .
C7 C 0.69440(18) 0.64966(13) 0.63224(14) 0.0197(5) Uani 1 1 d . . . . .
C9 C 0.6168(2) 0.71395(15) 0.62635(14) 0.0270(6) Uani 1 1 d . . . . .
H9A H 0.6435 0.7572 0.6011 0.040 Uiso 1 1 calc R U . . .
H9B H 0.6065 0.7287 0.6777 0.040 Uiso 1 1 calc R U . . .
H9C H 0.5502 0.6976 0.5964 0.040 Uiso 1 1 calc R U . . .
C10 C 0.8401(2) 0.52575(15) 0.51074(14) 0.0268(6) Uani 1 1 d . . . . .
H10A H 0.7820 0.5044 0.4746 0.040 Uiso 1 1 calc R U . . .
H10B H 0.8901 0.4857 0.5292 0.040 Uiso 1 1 calc R U . . .
H10C H 0.8748 0.5648 0.4851 0.040 Uiso 1 1 calc R U . . .
C11 C 0.59707(17) 0.69285(13) 0.35234(13) 0.0179(5) Uani 1 1 d . . . . .
C12 C 0.5931(2) 0.68645(15) 0.21166(14) 0.0254(6) Uani 1 1 d . . . . .
C13 C 0.4939(2) 0.73320(15) 0.19875(13) 0.0274(6) Uani 1 1 d . . . . .
C14 C 0.4920(2) 0.78499(14) 0.26713(13) 0.0249(5) Uani 1 1 d . . . . .
H14A H 0.5386 0.8286 0.2637 0.030 Uiso 1 1 calc R U . . .
H14B H 0.4204 0.8047 0.2650 0.030 Uiso 1 1 calc R U . . .
C15 C 0.4020(2) 0.67710(17) 0.18831(16) 0.0360(7) Uani 1 1 d . . . . .
H15A H 0.3361 0.7051 0.1782 0.054 Uiso 1 1 calc R U . . .
H15B H 0.4048 0.6470 0.2350 0.054 Uiso 1 1 calc R U . . .
H15C H 0.4067 0.6435 0.1451 0.054 Uiso 1 1 calc R U . . .
C16 C 0.4896(2) 0.78142(17) 0.12665(15) 0.0390(7) Uani 1 1 d . . . . .
H16A H 0.4937 0.7485 0.0828 0.059 Uiso 1 1 calc R U . . .
H16B H 0.5484 0.8168 0.1338 0.059 Uiso 1 1 calc R U . . .
H16C H 0.4241 0.8098 0.1172 0.059 Uiso 1 1 calc R U . . .
C17 C 0.71436(19) 0.60927(13) 0.29958(13) 0.0198(5) Uani 1 1 d . . . . .
C18 C 0.81807(19) 0.63262(14) 0.30901(13) 0.0223(5) Uani 1 1 d . . . . .
C19 C 0.8944(2) 0.57651(15) 0.31859(15) 0.0277(6) Uani 1 1 d . . . . .
H19 H 0.9657 0.5908 0.3259 0.033 Uiso 1 1 calc R U . . .
C20 C 0.8688(2) 0.50079(15) 0.31767(15) 0.0304(6) Uani 1 1 d . . . . .
H20 H 0.9221 0.4635 0.3234 0.037 Uiso 1 1 calc R U . . .
C21 C 0.7656(2) 0.47962(14) 0.30836(15) 0.0298(6) Uani 1 1 d . . . . .
H21 H 0.7485 0.4274 0.3079 0.036 Uiso 1 1 calc R U . . .
C22 C 0.6854(2) 0.53308(14) 0.29954(14) 0.0258(5) Uani 1 1 d . . . . .
C23 C 0.5730(2) 0.50799(16) 0.29208(18) 0.0396(7) Uani 1 1 d . . . . .
H23 H 0.5293 0.5545 0.2914 0.048 Uiso 1 1 calc R U . . .
C24 C 0.5383(3) 0.4670(2) 0.2163(2) 0.0683(12) Uani 1 1 d . . . . .
H24A H 0.5485 0.5001 0.1740 0.102 Uiso 1 1 calc R U . . .
H24B H 0.4644 0.4537 0.2112 0.102 Uiso 1 1 calc R U . . .
H24C H 0.5798 0.4210 0.2152 0.102 Uiso 1 1 calc R U . . .
C25 C 0.5545(2) 0.45996(18) 0.3603(2) 0.0500(8) Uani 1 1 d . . . . .
H25A H 0.4797 0.4505 0.3567 0.075 Uiso 1 1 calc R U . . .
H25B H 0.5807 0.4869 0.4080 0.075 Uiso 1 1 calc R U . . .
H25C H 0.5913 0.4117 0.3599 0.075 Uiso 1 1 calc R U . . .
C26 C 0.8502(2) 0.71540(15) 0.30973(16) 0.0313(6) Uani 1 1 d . . . . .
H26 H 0.7853 0.7467 0.3037 0.038 Uiso 1 1 calc R U . . .
C27 C 0.9051(3) 0.73290(19) 0.2426(2) 0.0679(12) Uani 1 1 d . . . . .
H27A H 0.8594 0.7196 0.1946 0.102 Uiso 1 1 calc R U . . .
H27B H 0.9696 0.7034 0.2475 0.102 Uiso 1 1 calc R U . . .
H27C H 0.9217 0.7869 0.2424 0.102 Uiso 1 1 calc R U . . .
C28 C 0.9174(3) 0.73654(18) 0.3857(2) 0.0519(9) Uani 1 1 d . . . . .
H28A H 0.9830 0.7083 0.3920 0.078 Uiso 1 1 calc R U . . .
H28B H 0.8802 0.7241 0.4276 0.078 Uiso 1 1 calc R U . . .
H28C H 0.9322 0.7909 0.3863 0.078 Uiso 1 1 calc R U . . .
C29 C 0.49100(18) 0.78075(13) 0.40699(12) 0.0196(5) Uani 1 1 d . . . . .
C30 C 0.5470(2) 0.84330(13) 0.44143(14) 0.0227(5) Uani 1 1 d . . . . .
C31 C 0.5097(2) 0.87715(15) 0.50282(14) 0.0268(6) Uani 1 1 d . . . . .
H31 H 0.5441 0.9206 0.5263 0.032 Uiso 1 1 calc R U . . .
C32 C 0.4246(2) 0.84905(14) 0.52992(14) 0.0276(6) Uani 1 1 d . . . . .
H32 H 0.4017 0.8726 0.5722 0.033 Uiso 1 1 calc R U . . .
C33 C 0.3724(2) 0.78674(15) 0.49577(14) 0.0276(6) Uani 1 1 d . . . . .
H33 H 0.3144 0.7672 0.5155 0.033 Uiso 1 1 calc R U . . .
C34 C 0.40345(19) 0.75174(14) 0.43255(14) 0.0239(5) Uani 1 1 d . . . . .
C35 C 0.6455(2) 0.87304(15) 0.41746(15) 0.0270(6) Uani 1 1 d . . . . .
H35 H 0.6595 0.8416 0.3735 0.032 Uiso 1 1 calc R U . . .
C36 C 0.7390(2) 0.86439(17) 0.48236(17) 0.0361(7) Uani 1 1 d . . . . .
H36A H 0.8027 0.8802 0.4643 0.054 Uiso 1 1 calc R U . . .
H36B H 0.7455 0.8114 0.4986 0.054 Uiso 1 1 calc R U . . .
H36C H 0.7286 0.8961 0.5257 0.054 Uiso 1 1 calc R U . . .
C37 C 0.6321(2) 0.95494(16) 0.38988(16) 0.0371(7) Uani 1 1 d . . . . .
H37A H 0.6940 0.9707 0.3693 0.056 Uiso 1 1 calc R U . . .
H37B H 0.6235 0.9877 0.4329 0.056 Uiso 1 1 calc R U . . .
H37C H 0.5704 0.9589 0.3498 0.056 Uiso 1 1 calc R U . . .
C38 C 0.3441(2) 0.68341(16) 0.39634(17) 0.0339(6) Uani 1 1 d . . . . .
H38 H 0.3685 0.6726 0.3470 0.041 Uiso 1 1 calc R U . . .
C39 C 0.3686(3) 0.61423(18) 0.4481(3) 0.0645(12) Uani 1 1 d . . . . .
H39A H 0.3373 0.5692 0.4213 0.097 Uiso 1 1 calc R U . . .
H39B H 0.3398 0.6216 0.4951 0.097 Uiso 1 1 calc R U . . .
H39C H 0.4443 0.6076 0.4610 0.097 Uiso 1 1 calc R U . . .
C40 C 0.2266(2) 0.69643(19) 0.3787(2) 0.0484(8) Uani 1 1 d . . . . .
H40A H 0.2115 0.7400 0.3445 0.073 Uiso 1 1 calc R U . . .
H40B H 0.2006 0.7062 0.4264 0.073 Uiso 1 1 calc R U . . .
H40C H 0.1923 0.6514 0.3538 0.073 Uiso 1 1 calc R U . . .

loop_
_atom_site_aniso_label
_atom_site_aniso_U_11
_atom_site_aniso_U_22
_atom_site_aniso_U_33
_atom_site_aniso_U_23
_atom_site_aniso_U_13
_atom_site_aniso_U_12
Au1 0.01615(5) 0.01721(5) 0.01497(5) 0.00168(3) -0.00229(3) 0.00157(4)
O1 0.0531(14) 0.0522(13) 0.0198(10) 0.0023(9) 0.0038(9) 0.0289(11)
N1 0.0276(11) 0.0274(11) 0.0152(10) 0.0018(9) -0.0049(8) 0.0012(9)
C1 0.060(2) 0.0363(17) 0.0213(14) 0.0079(12) 0.0004(13) 0.0138(15)
N2 0.0204(10) 0.0187(10) 0.0148(9) 0.0008(8) -0.0025(8) 0.0044(8)
C2 0.0405(16) 0.0377(16) 0.0188(13) 0.0027(11) -0.0024(11) 0.0008(13)
N3 0.0212(10) 0.0195(10) 0.0162(10) 0.0003(8) -0.0028(8) 0.0063(8)
C3 0.0193(12) 0.0207(12) 0.0167(11) 0.0017(9) -0.0047(9) -0.0038(9)
C4 0.0171(12) 0.0192(12) 0.0218(12) 0.0021(10) -0.0029(9) 0.0011(10)
C5 0.0160(12) 0.0182(11) 0.0189(11) 0.0018(9) -0.0010(9) -0.0031(9)
C6 0.0161(11) 0.0162(12) 0.0194(12) 0.0014(9) -0.0009(9) -0.0029(9)
C8 0.0199(12) 0.0236(13) 0.0167(12) -0.0019(10) 0.0005(9) -0.0020(10)
C7 0.0158(12) 0.0189(12) 0.0233(12) 0.0002(9) 0.0003(9) -0.0014(9)
C9 0.0256(14) 0.0297(14) 0.0246(13) 0.0008(11) 0.0018(10) 0.0074(11)
C10 0.0286(14) 0.0286(14) 0.0227(12) 0.0019(11) 0.0034(10) 0.0086(11)
C11 0.0159(12) 0.0165(12) 0.0195(12) -0.0007(9) -0.0017(9) -0.0001(9)
C12 0.0316(15) 0.0229(13) 0.0191(12) -0.0002(10) -0.0026(11) 0.0061(11)
C13 0.0335(15) 0.0287(14) 0.0167(12) 0.0000(10) -0.0048(10) 0.0136(11)
C14 0.0299(14) 0.0254(13) 0.0168(12) 0.0019(10) -0.0033(10) 0.0107(11)
C15 0.0313(16) 0.0423(17) 0.0282(15) -0.0076(12) -0.0120(12) 0.0084(13)
C16 0.0531(19) 0.0396(17) 0.0212(13) 0.0016(12) -0.0023(13) 0.0249(14)
C17 0.0248(13) 0.0182(12) 0.0148(11) 0.0004(9) -0.0008(9) 0.0059(10)
C18 0.0263(13) 0.0222(12) 0.0193(12) -0.0007(10) 0.0066(10) 0.0035(10)
C19 0.0238(14) 0.0295(15) 0.0305(14) 0.0004(11) 0.0070(11) 0.0053(11)
C20 0.0337(15) 0.0261(14) 0.0306(14) -0.0009(11) 0.0033(12) 0.0143(12)
C21 0.0402(16) 0.0162(13) 0.0302(14) -0.0005(10) -0.0019(12) 0.0051(11)
C22 0.0279(13) 0.0216(12) 0.0246(13) -0.0004(10) -0.0046(10) 0.0023(11)
C23 0.0306(16) 0.0245(14) 0.0560(19) 0.0024(13) -0.0146(14) -0.0038(12)
C24 0.069(3) 0.053(2) 0.066(2) -0.0005(19) -0.036(2) -0.023(2)
C25 0.0352(17) 0.0378(18) 0.074(2) 0.0072(17) 0.0003(16) -0.0111(14)
C26 0.0260(14) 0.0222(13) 0.0480(17) 0.0013(12) 0.0132(12) 0.0017(11)
C27 0.098(3) 0.0313(18) 0.090(3) 0.0087(18) 0.061(3) -0.0028(19)
C28 0.0430(19) 0.0332(17) 0.076(2) -0.0132(16) -0.0003(17) -0.0091(14)
C29 0.0207(12) 0.0212(12) 0.0144(11) -0.0006(9) -0.0041(9) 0.0070(10)
C30 0.0226(13) 0.0239(13) 0.0190(12) 0.0015(10) -0.0039(10) 0.0047(10)
C31 0.0319(15) 0.0259(13) 0.0193(12) -0.0041(11) -0.0045(10) 0.0067(11)
C32 0.0329(15) 0.0306(14) 0.0188(12) 0.0013(10) 0.0028(11) 0.0120(12)
C33 0.0290(14) 0.0281(14) 0.0258(13) 0.0043(11) 0.0052(11) 0.0068(11)
C34 0.0254(13) 0.0209(12) 0.0241(13) 0.0025(10) 0.0009(10) 0.0049(10)
C35 0.0257(14) 0.0280(13) 0.0253(14) -0.0062(11) -0.0011(11) 0.0002(11)
C36 0.0279(15) 0.0367(16) 0.0407(17) -0.0047(13) -0.0024(12) -0.0044(12)
C37 0.0412(17) 0.0349(16) 0.0343(15) 0.0039(13) 0.0036(13) -0.0021(13)
C38 0.0359(16) 0.0287(14) 0.0398(16) -0.0073(12) 0.0138(13) -0.0060(12)
C39 0.0344(18) 0.0276(18) 0.124(4) 0.015(2) -0.007(2) -0.0052(14)
C40 0.0399(18) 0.0398(18) 0.057(2) -0.0055(15) -0.0153(15) -0.0019(14)

loop_
_atom_type_symbol
_atom_type_description
_atom_type_scat_dispersion_real
_atom_type_scat_dispersion_imag
_atom_type_scat_source
C C 0.0033 0.0016 'International Tables Vol C Tables 4.2.6.8 and 6.1.1.4'
H H 0.0000 0.0000 'International Tables Vol C Tables 4.2.6.8 and 6.1.1.4'
Au Au -2.0133 8.8022 'International Tables Vol C Tables 4.2.6.8 and 6.1.1.4'
N N 0.0061 0.0033 'International Tables Vol C Tables 4.2.6.8 and 6.1.1.4'
O O 0.0106 0.0060 'International Tables Vol C Tables 4.2.6.8 and 6.1.1.4'

loop_
_geom_angle_atom_site_label_1
_geom_angle_atom_site_label_2
_geom_angle_atom_site_label_3
_geom_angle
_geom_angle_site_symmetry_1
_geom_angle_site_symmetry_3
_geom_angle_publ_flag
C11 Au1 C6 179.17(9) . . ?
C3 N1 C2 116.7(2) . . ?
C3 N1 C1 116.1(2) . . ?
C2 N1 C1 112.2(2) . . ?
N1 C1 H1A 109.5 . . ?
N1 C1 H1B 109.5 . . ?
H1A C1 H1B 109.5 . . ?
N1 C1 H1C 109.5 . . ?
H1A C1 H1C 109.5 . . ?
H1B C1 H1C 109.5 . . ?
C11 N2 C12 126.3(2) . . ?
C11 N2 C17 117.06(18) . . ?
C12 N2 C17 116.58(19) . . ?
N1 C2 H2A 109.5 . . ?
N1 C2 H2B 109.5 . . ?
H2A C2 H2B 109.5 . . ?
N1 C2 H2C 109.5 . . ?
H2A C2 H2C 109.5 . . ?
H2B C2 H2C 109.5 . . ?
C11 N3 C29 118.82(18) . . ?
C11 N3 C14 123.8(2) . . ?
C29 N3 C14 116.21(18) . . ?
C4 C3 C8 117.5(2) . . ?
C4 C3 N1 120.4(2) . . ?
C8 C3 N1 122.1(2) . . ?
C5 C4 C3 121.7(2) . . ?
C5 C4 H4 119.2 . . ?
C3 C4 H4 119.2 . . ?
C4 C5 C6 121.7(2) . . ?
C4 C5 C10 117.8(2) . . ?
C6 C5 C10 120.5(2) . . ?
C7 C6 C5 116.2(2) . . ?
C7 C6 Au1 122.00(17) . . ?
C5 C6 Au1 121.76(17) . . ?
C3 C8 C7 121.3(2) . . ?
C3 C8 H8 119.4 . . ?
C7 C8 H8 119.4 . . ?
C8 C7 C6 121.6(2) . . ?
C8 C7 C9 117.8(2) . . ?
C6 C7 C9 120.6(2) . . ?
C7 C9 H9A 109.5 . . ?
C7 C9 H9B 109.5 . . ?
H9A C9 H9B 109.5 . . ?
C7 C9 H9C 109.5 . . ?
H9A C9 H9C 109.5 . . ?
H9B C9 H9C 109.5 . . ?
C5 C10 H10A 109.5 . . ?
C5 C10 H10B 109.5 . . ?
H10A C10 H10B 109.5 . . ?
C5 C10 H10C 109.5 . . ?
H10A C10 H10C 109.5 . . ?
H10B C10 H10C 109.5 . . ?
N3 C11 N2 116.3(2) . . ?
N3 C11 Au1 122.51(17) . . ?
N2 C11 Au1 121.07(16) . . ?
O1 C12 N2 119.9(2) . . ?
O1 C12 C13 123.8(2) . . ?
N2 C12 C13 116.2(2) . . ?
C12 C13 C14 109.7(2) . . ?
C12 C13 C16 109.7(2) . . ?
C14 C13 C16 109.1(2) . . ?
C12 C13 C15 106.9(2) . . ?
C14 C13 C15 111.4(2) . . ?
C16 C13 C15 110.1(2) . . ?
N3 C14 C13 112.9(2) . . ?
N3 C14 H14A 109.0 . . ?
C13 C14 H14A 109.0 . . ?
N3 C14 H14B 109.0 . . ?
C13 C14 H14B 109.0 . . ?
H14A C14 H14B 107.8 . . ?
C13 C15 H15A 109.5 . . ?
C13 C15 H15B 109.5 . . ?
H15A C15 H15B 109.5 . . ?
C13 C15 H15C 109.5 . . ?
H15A C15 H15C 109.5 . . ?
H15B C15 H15C 109.5 . . ?
C13 C16 H16A 109.5 . . ?
C13 C16 H16B 109.5 . . ?
H16A C16 H16B 109.5 . . ?
C13 C16 H16C 109.5 . . ?
H16A C16 H16C 109.5 . . ?
H16B C16 H16C 109.5 . . ?
C18 C17 C22 122.7(2) . . ?
C18 C17 N2 118.9(2) . . ?
C22 C17 N2 118.4(2) . . ?
C19 C18 C17 117.3(2) . . ?
C19 C18 C26 119.7(2) . . ?
C17 C18 C26 123.0(2) . . ?
C20 C19 C18 121.6(3) . . ?
C20 C19 H19 119.2 . . ?
C18 C19 H19 119.2 . . ?
C21 C20 C19 119.6(2) . . ?
C21 C20 H20 120.2 . . ?
C19 C20 H20 120.2 . . ?
C20 C21 C22 121.6(2) . . ?
C20 C21 H21 119.2 . . ?
C22 C21 H21 119.2 . . ?
C21 C22 C17 117.1(2) . . ?
C21 C22 C23 120.3(2) . . ?
C17 C22 C23 122.6(2) . . ?
C22 C23 C24 110.5(3) . . ?
C22 C23 C25 112.0(2) . . ?
C24 C23 C25 111.7(3) . . ?
C22 C23 H23 107.4 . . ?
C24 C23 H23 107.4 . . ?
C25 C23 H23 107.4 . . ?
C23 C24 H24A 109.5 . . ?
C23 C24 H24B 109.5 . . ?
H24A C24 H24B 109.5 . . ?
C23 C24 H24C 109.5 . . ?
H24A C24 H24C 109.5 . . ?
H24B C24 H24C 109.5 . . ?
C23 C25 H25A 109.5 . . ?
C23 C25 H25B 109.5 . . ?
H25A C25 H25B 109.5 . . ?
C23 C25 H25C 109.5 . . ?
H25A C25 H25C 109.5 . . ?
H25B C25 H25C 109.5 . . ?
C28 C26 C18 111.0(2) . . ?
C28 C26 C27 111.5(3) . . ?
C18 C26 C27 110.7(2) . . ?
C28 C26 H26 107.8 . . ?
C18 C26 H26 107.8 . . ?
C27 C26 H26 107.8 . . ?
C26 C27 H27A 109.5 . . ?
C26 C27 H27B 109.5 . . ?
H27A C27 H27B 109.5 . . ?
C26 C27 H27C 109.5 . . ?
H27A C27 H27C 109.5 . . ?
H27B C27 H27C 109.5 . . ?
C26 C28 H28A 109.5 . . ?
C26 C28 H28B 109.5 . . ?
H28A C28 H28B 109.5 . . ?
C26 C28 H28C 109.5 . . ?
H28A C28 H28C 109.5 . . ?
H28B C28 H28C 109.5 . . ?
C34 C29 C30 122.7(2) . . ?
C34 C29 N3 119.3(2) . . ?
C30 C29 N3 118.0(2) . . ?
C31 C30 C29 116.8(2) . . ?
C31 C30 C35 119.6(2) . . ?
C29 C30 C35 123.6(2) . . ?
C32 C31 C30 121.7(2) . . ?
C32 C31 H31 119.1 . . ?
C30 C31 H31 119.1 . . ?
C31 C32 C33 120.1(2) . . ?
C31 C32 H32 120.0 . . ?
C33 C32 H32 120.0 . . ?
C32 C33 C34 121.1(2) . . ?
C32 C33 H33 119.4 . . ?
C34 C33 H33 119.4 . . ?
C29 C34 C33 117.5(2) . . ?
C29 C34 C38 122.7(2) . . ?
C33 C34 C38 119.7(2) . . ?
C30 C35 C37 111.3(2) . . ?
C30 C35 C36 110.9(2) . . ?
C37 C35 C36 111.5(2) . . ?
C30 C35 H35 107.6 . . ?
C37 C35 H35 107.6 . . ?
C36 C35 H35 107.6 . . ?
C35 C36 H36A 109.5 . . ?
C35 C36 H36B 109.5 . . ?
H36A C36 H36B 109.5 . . ?
C35 C36 H36C 109.5 . . ?
H36A C36 H36C 109.5 . . ?
H36B C36 H36C 109.5 . . ?
C35 C37 H37A 109.5 . . ?
C35 C37 H37B 109.5 . . ?
H37A C37 H37B 109.5 . . ?
C35 C37 H37C 109.5 . . ?
H37A C37 H37C 109.5 . . ?
H37B C37 H37C 109.5 . . ?
C34 C38 C40 112.7(2) . . ?
C34 C38 C39 110.2(3) . . ?
C40 C38 C39 110.0(2) . . ?
C34 C38 H38 107.9 . . ?
C40 C38 H38 107.9 . . ?
C39 C38 H38 107.9 . . ?
C38 C39 H39A 109.5 . . ?
C38 C39 H39B 109.5 . . ?
H39A C39 H39B 109.5 . . ?
C38 C39 H39C 109.5 . . ?
H39A C39 H39C 109.5 . . ?
H39B C39 H39C 109.5 . . ?
C38 C40 H40A 109.5 . . ?
C38 C40 H40B 109.5 . . ?
H40A C40 H40B 109.5 . . ?
C38 C40 H40C 109.5 . . ?
H40A C40 H40C 109.5 . . ?
H40B C40 H40C 109.5 . . ?

loop_
_geom_bond_atom_site_label_1
_geom_bond_atom_site_label_2
_geom_bond_distance
_geom_bond_site_symmetry_2
_geom_bond_publ_flag
Au1 C11 2.040(2) . ?
Au1 C6 2.044(2) . ?
O1 C12 1.208(3) . ?
N1 C3 1.421(3) . ?
N1 C2 1.452(3) . ?
N1 C1 1.457(3) . ?
C1 H1A 0.9800 . ?
C1 H1B 0.9800 . ?
C1 H1C 0.9800 . ?
N2 C11 1.386(3) . ?
N2 C12 1.406(3) . ?
N2 C17 1.459(3) . ?
C2 H2A 0.9800 . ?
C2 H2B 0.9800 . ?
C2 H2C 0.9800 . ?
N3 C11 1.326(3) . ?
N3 C29 1.454(3) . ?
N3 C14 1.474(3) . ?
C3 C4 1.394(3) . ?
C3 C8 1.396(3) . ?
C4 C5 1.389(3) . ?
C4 H4 0.9500 . ?
C5 C6 1.413(3) . ?
C5 C10 1.517(3) . ?
C6 C7 1.408(3) . ?
C8 C7 1.401(3) . ?
C8 H8 0.9500 . ?
C7 C9 1.513(3) . ?
C9 H9A 0.9800 . ?
C9 H9B 0.9800 . ?
C9 H9C 0.9800 . ?
C10 H10A 0.9800 . ?
C10 H10B 0.9800 . ?
C10 H10C 0.9800 . ?
C12 C13 1.519(3) . ?
C13 C14 1.524(3) . ?
C13 C16 1.531(4) . ?
C13 C15 1.541(4) . ?
C14 H14A 0.9900 . ?
C14 H14B 0.9900 . ?
C15 H15A 0.9800 . ?
C15 H15B 0.9800 . ?
C15 H15C 0.9800 . ?
C16 H16A 0.9800 . ?
C16 H16B 0.9800 . ?
C16 H16C 0.9800 . ?
C17 C18 1.395(3) . ?
C17 C22 1.400(3) . ?
C18 C19 1.395(3) . ?
C18 C26 1.523(4) . ?
C19 C20 1.380(4) . ?
C19 H19 0.9500 . ?
C20 C21 1.378(4) . ?
C20 H20 0.9500 . ?
C21 C22 1.398(4) . ?
C21 H21 0.9500 . ?
C22 C23 1.514(4) . ?
C23 C24 1.526(4) . ?
C23 C25 1.532(4) . ?
C23 H23 1.0000 . ?
C24 H24A 0.9800 . ?
C24 H24B 0.9800 . ?
C24 H24C 0.9800 . ?
C25 H25A 0.9800 . ?
C25 H25B 0.9800 . ?
C25 H25C 0.9800 . ?
C26 C28 1.522(4) . ?
C26 C27 1.524(4) . ?
C26 H26 1.0000 . ?
C27 H27A 0.9800 . ?
C27 H27B 0.9800 . ?
C27 H27C 0.9800 . ?
C28 H28A 0.9800 . ?
C28 H28B 0.9800 . ?
C28 H28C 0.9800 . ?
C29 C34 1.396(3) . ?
C29 C30 1.406(3) . ?
C30 C31 1.402(3) . ?
C30 C35 1.514(4) . ?
C31 C32 1.375(4) . ?
C31 H31 0.9500 . ?
C32 C33 1.380(4) . ?
C32 H32 0.9500 . ?
C33 C34 1.401(3) . ?
C33 H33 0.9500 . ?
C34 C38 1.517(4) . ?
C35 C37 1.530(4) . ?
C35 C36 1.533(4) . ?
C35 H35 1.0000 . ?
C36 H36A 0.9800 . ?
C36 H36B 0.9800 . ?
C36 H36C 0.9800 . ?
C37 H37A 0.9800 . ?
C37 H37B 0.9800 . ?
C37 H37C 0.9800 . ?
C38 C40 1.526(4) . ?
C38 C39 1.531(4) . ?
C38 H38 1.0000 . ?
C39 H39A 0.9800 . ?
C39 H39B 0.9800 . ?
C39 H39C 0.9800 . ?
C40 H40A 0.9800 . ?
C40 H40B 0.9800 . ?
C40 H40C 0.9800 . ?
